data_7064307
loop_
_publ_author_name
'Rayasingh, Amlan Ranjan'
'Manivannan, Vadivelu'

_publ_section_title
;
 Dinuclear palladium(ii) complexes of
 N-(imidazo[1,5-a]pyridin-1-yl)picolinimidamides: highly active catalysts
 for C--C and C--P bond formation
;
_journal_issue 13
_journal_name_full 'New Journal of Chemistry'
_journal_page_first 5541
_journal_page_last 5550
_journal_paper_doi 10.1039/D5NJ04746C
_journal_volume 50
_journal_year 2026
_chemical_formula_moiety '0.091(C40 H34 Cl2 N10 Pd2), 0.182(F6 P), 0.273(C3 H7 N O), 0.1[C3H7NO]'
_chemical_formula_sum 'C4.45 H5 Cl0.18 F1.09 N1.18 O0.27 P0.18 Pd0.18'
_chemical_formula_weight 131.65
_space_group_crystal_system triclinic
_space_group_IT_number 2
_space_group_name_Hall '-P 1'
_space_group_name_H-M_alt 'P -1'
_atom_sites_solution_hydrogens geom
_audit_creation_date 2025-09-22
_audit_creation_method
;
Olex2 1.5
(compiled 2023.08.24 svn.re1ec1418 for OlexSys, GUI svn.r6817)
;
_audit_update_record
;
2025-10-16 deposited with the CCDC.	2026-03-02 downloaded from the CCDC.
;
_cell_angle_alpha 74.945(4)
_cell_angle_beta 75.354(4)
_cell_angle_gamma 74.117(4)
_cell_formula_units_Z 22
_cell_length_a 11.5271(16)
_cell_length_b 16.201(2)
_cell_length_c 19.385(3)
_cell_measurement_reflns_used 9713
_cell_measurement_temperature 298.00
_cell_measurement_theta_max 27.01
_cell_measurement_theta_min 2.34
_cell_volume 3297.4(8)
_computing_cell_refinement 'SAINT V8.40B (?, 2016)'
_computing_data_reduction 'SAINT V8.40B (?, 2016)'
_computing_molecular_graphics 'Olex2 1.5 (Dolomanov et al., 2009)'
_computing_publication_material 'Olex2 1.5 (Dolomanov et al., 2009)'
_computing_structure_refinement 'SHELXL 2018/3 (Sheldrick, 2015)'
_computing_structure_solution 'SHELXT 2018/2 (Sheldrick, 2018)'
_diffrn_ambient_temperature 298.00
_diffrn_detector_area_resol_mean 7.9
_diffrn_measured_fraction_theta_full 0.996
_diffrn_measured_fraction_theta_max 0.991
_diffrn_measurement_device_type CMOS-PHOTONII-7
_diffrn_measurement_method '\f and \w scans'
_diffrn_radiation_monochromator graphite
_diffrn_radiation_type MoK\a
_diffrn_radiation_wavelength 0.71073
_diffrn_reflns_av_R_equivalents 0.0393
_diffrn_reflns_av_unetI/netI 0.0268
_diffrn_reflns_Laue_measured_fraction_full 0.996
_diffrn_reflns_Laue_measured_fraction_max 0.991
_diffrn_reflns_limit_h_max 14
_diffrn_reflns_limit_h_min -14
_diffrn_reflns_limit_k_max 20
_diffrn_reflns_limit_k_min -20
_diffrn_reflns_limit_l_max 24
_diffrn_reflns_limit_l_min -24
_diffrn_reflns_number 86769
_diffrn_reflns_point_group_measured_fraction_full 0.996
_diffrn_reflns_point_group_measured_fraction_max 0.991
_diffrn_reflns_theta_full 25.242
_diffrn_reflns_theta_max 27.106
_diffrn_reflns_theta_min 2.044
_diffrn_source 'X-ray Tube'
_diffrn_source_current 1.4
_diffrn_source_power 0.07
_diffrn_source_voltage 50.0
_diffrn_standards_number 0
_exptl_absorpt_coefficient_mu 0.757
_exptl_absorpt_correction_T_max 0.7455
_exptl_absorpt_correction_T_min 0.6782
_exptl_absorpt_correction_type multi-scan
_exptl_absorpt_process_details
;
SADABS-2016/2 (Bruker,2016/2) was used for absorption correction.
wR2(int) was 0.0939 before and 0.0597 after correction.
The Ratio of minimum to maximum transmission is 0.9097.
The \l/2 correction factor is Not present.
;
_exptl_crystal_colour 'metallic dark red'
_exptl_crystal_colour_lustre metallic
_exptl_crystal_colour_modifier dark
_exptl_crystal_colour_primary red
_exptl_crystal_density_diffrn 1.459
_exptl_crystal_description block
_exptl_crystal_F_000 1456
_exptl_crystal_size_max 0.19
_exptl_crystal_size_mid 0.15
_exptl_crystal_size_min 0.12
_refine_diff_density_max 1.938
_refine_diff_density_min -0.831
_refine_diff_density_rms 0.098
_refine_ls_extinction_method none
_refine_ls_goodness_of_fit_ref 1.032
_refine_ls_hydrogen_treatment constr
_refine_ls_matrix_type full
_refine_ls_number_parameters 756
_refine_ls_number_reflns 14424
_refine_ls_number_restraints 1174
_refine_ls_restrained_S_all 1.017
_refine_ls_R_factor_all 0.0763
_refine_ls_R_factor_gt 0.0591
_refine_ls_shift/su_max 0.001
_refine_ls_shift/su_mean 0.000
_refine_ls_structure_factor_coef Fsqd
_refine_ls_weighting_details 'w=1/[\s^2^(Fo^2^)+(0.0832P)^2^+8.9896P] where P=(Fo^2^+2Fc^2^)/3'
_refine_ls_weighting_scheme calc
_refine_ls_wR_factor_gt 0.1539
_refine_ls_wR_factor_ref 0.1748
_reflns_Friedel_coverage 0.000
_reflns_number_gt 11477
_reflns_number_total 14424
_reflns_threshold_expression 'I > 2\s(I)'
_cod_data_source_file d5nj04746c2.cif
_cod_data_source_block 4
_cod_depositor_comments 'Adding full bibliography for 7064300--7064310.cif.'
_cod_original_cell_volume 3297.5(8)
_cod_database_code 7064307
_shelx_shelxl_version_number 2018/3
_shelx_space_group_comment
;
The symmetry employed for this shelxl refinement is uniquely defined
by the following loop, which should always be used as a source of
symmetry information in preference to the above space-group names.
They are only intended as comments.
;
_shelx_estimated_absorpt_t_max 0.915
_shelx_estimated_absorpt_t_min 0.870
_olex2_refinement_description
;
1. Fixed Uiso
 At 1.2 times of:
  All C(H) groups, All N(H,H) groups
 At 1.5 times of:
  All C(H,H,H) groups
2. Uiso/Uaniso restraints and constraints
All non-hydrogen atoms have similar U: within 2A with sigma of 0.04 and sigma
for terminal atoms of 0.08 within 2A
3. Rigid body (RIGU) restrains
 All non-hydrogen atoms
 with sigma for 1-2 distances of 0.004 and sigma for 1-3 distances of 0.004
4.a Aromatic/amide H refined with riding coordinates:
 C4(H4), C3(H3), C2(H2), C1(H1), C24(H24), C23(H23), C22(H22), C21(H21),
 C29(H29), C30(H30), C31(H31), C32(H32), C39(H39), C38(H38), C36(H36), C35(H35),
  C9(H9), C10(H10), C11(H11), C12(H12), C20(H20), C19(H19), C16(H16), C15(H15),
 C50(H50), C51(H51), C56(H56)
4.b X=CH2 refined with riding coordinates:
 N2(H2A,H2B), N7(H7A,H7B)
4.c Idealised Me refined as rotating group:
 C40(H40A,H40B,H40C), C18(H18A,H18B,H18C), C52(H52A,H52B,H52C), C53(H53A,H53B,
 H53C), C54(H54A,H54B,H54C), C57(H57A,H57B,H57C), C59(H59A,H59B,H59C), C58(H58A,
 H58B,H58C)
;
_smtbx_masks_void_probe_radius 1.2
_smtbx_masks_void_truncation_radius 1.2
_olex2_submission_special_instructions 'No special instructions were received'

loop_
_space_group_symop_operation_xyz
'x, y, z'
'-x, -y, -z'

loop_
_atom_site_label
_atom_site_type_symbol
_atom_site_fract_x
_atom_site_fract_y
_atom_site_fract_z
_atom_site_U_iso_or_equiv
_atom_site_adp_type
_atom_site_occupancy
_atom_site_site_symmetry_order
_atom_site_calc_flag
_atom_site_refinement_flags_posn
_atom_site_refinement_flags_adp
_atom_site_refinement_flags_occupancy
_atom_site_disorder_assembly
_atom_site_disorder_group
Pd1 Pd 0.32797(3) 0.27323(2) 0.37081(2) 0.04326(11) Uani 1 1 d . . . . .
Pd2 Pd 0.30994(3) 0.38876(2) 0.17601(2) 0.04142(11) Uani 1 1 d . . . . .
Cl1 Cl 0.51385(12) 0.19437(9) 0.39814(9) 0.0662(3) Uani 1 1 d . . . . .
Cl2 Cl 0.18094(12) 0.52268(8) 0.14691(8) 0.0639(3) Uani 1 1 d . . . . .
P1 P -0.3156(2) 0.26713(12) 0.59463(11) 0.0816(5) Uani 1 1 d . U . . .
P2 P 0.6391(2) 0.20577(12) -0.05686(10) 0.0815(5) Uani 1 1 d . U . . .
F1 F 0.5588(9) 0.1417(6) -0.0418(5) 0.229(4) Uani 1 1 d . U . . .
F2 F 0.7159(9) 0.2715(6) -0.0667(6) 0.230(4) Uani 1 1 d . U . . .
F3 F 0.7275(9) 0.1594(5) -0.1148(4) 0.207(4) Uani 1 1 d . U . . .
F4 F 0.5771(12) 0.2726(7) -0.1128(4) 0.271(5) Uani 1 1 d . U . . .
F5 F 0.6996(7) 0.1460(5) 0.0054(4) 0.185(3) Uani 1 1 d . U . . .
F6 F 0.5404(5) 0.2525(4) 0.0031(3) 0.1318(19) Uani 1 1 d . U . . .
O1 O -0.1082(4) 0.1882(3) 0.1024(3) 0.0881(13) Uani 1 1 d . U . . .
O2 O -0.0436(5) 0.6519(3) 0.3978(3) 0.0961(15) Uani 1 1 d . U . . .
O3 O 0.6660(6) 0.0318(4) 0.2520(4) 0.118(2) Uani 1 1 d . U . . .
N1 N 0.3010(4) 0.3615(3) 0.4328(2) 0.0517(9) Uani 1 1 d . U . . .
N3 N 0.1673(3) 0.3507(2) 0.3474(2) 0.0457(8) Uani 1 1 d . U . . .
N2 N 0.0283(4) 0.4822(3) 0.3644(3) 0.0635(11) Uani 1 1 d . U . . .
H2A H -0.014428 0.477761 0.335594 0.076 Uiso 1 1 calc R U . . .
H2B H 0.006503 0.526586 0.385057 0.076 Uiso 1 1 calc R U . . .
N9 N 0.3425(3) 0.1876(2) 0.3083(2) 0.0420(7) Uani 1 1 d . U . . .
N10 N 0.3523(3) 0.0658(2) 0.2761(2) 0.0466(8) Uani 1 1 d . U . . .
N5 N -0.0156(3) 0.3030(3) 0.2447(2) 0.0503(9) Uani 1 1 d . U . . .
N4 N 0.1589(3) 0.3420(2) 0.2268(2) 0.0448(8) Uani 1 1 d . U . . .
N8 N 0.4315(3) 0.2734(2) 0.1958(2) 0.0444(8) Uani 1 1 d . U . . .
N6 N 0.4665(3) 0.4275(2) 0.1249(2) 0.0430(8) Uani 1 1 d . U . . .
N7 N 0.6401(4) 0.2064(3) 0.1684(2) 0.0559(10) Uani 1 1 d . U . . .
H7A H 0.628248 0.156630 0.194801 0.067 Uiso 1 1 calc R U . . .
H7B H 0.712890 0.211611 0.145600 0.067 Uiso 1 1 calc R U . . .
N11 N 0.0166(7) 0.7507(4) 0.2966(4) 0.0941(17) Uani 1 1 d . U . . .
C5 C 0.2003(4) 0.4278(3) 0.4268(3) 0.0507(10) Uani 1 1 d . U . . .
C4 C 0.1729(5) 0.4944(4) 0.4637(3) 0.0625(13) Uani 1 1 d . U . . .
H4 H 0.105029 0.540480 0.457448 0.075 Uiso 1 1 calc R U . . .
C3 C 0.2472(6) 0.4925(4) 0.5103(4) 0.0720(15) Uani 1 1 d . U . . .
H3 H 0.229189 0.536584 0.536478 0.086 Uiso 1 1 calc R U . . .
C2 C 0.3480(6) 0.4246(4) 0.5171(4) 0.0744(16) Uani 1 1 d . U . . .
H2 H 0.398769 0.421910 0.548449 0.089 Uiso 1 1 calc R U . . .
C1 C 0.3735(5) 0.3605(4) 0.4774(3) 0.0658(14) Uani 1 1 d . U . . .
H1 H 0.442877 0.315270 0.481637 0.079 Uiso 1 1 calc R U . . .
C6 C 0.1264(4) 0.4216(3) 0.3768(3) 0.0485(10) Uani 1 1 d . U . . .
C27 C 0.3985(4) 0.1952(3) 0.2363(3) 0.0451(9) Uani 1 1 d . U . . .
C28 C 0.4058(4) 0.1198(3) 0.2134(3) 0.0476(9) Uani 1 1 d . U . . .
C33 C 0.3152(4) 0.1086(3) 0.3323(3) 0.0464(9) Uani 1 1 d . U . . .
C7 C 0.1060(4) 0.3369(3) 0.2990(3) 0.0447(9) Uani 1 1 d . U . . .
C8 C -0.0042(4) 0.3123(3) 0.3122(3) 0.0489(10) Uani 1 1 d . U . . .
C13 C 0.0849(4) 0.3223(3) 0.1938(3) 0.0479(10) Uani 1 1 d . U . . .
C25 C 0.5690(4) 0.3615(3) 0.1204(2) 0.0442(9) Uani 1 1 d . U . . .
C24 C 0.6808(4) 0.3770(3) 0.0819(3) 0.0561(12) Uani 1 1 d . U . . .
H24 H 0.749561 0.331006 0.077979 0.067 Uiso 1 1 calc R U . . .
C23 C 0.6896(5) 0.4625(4) 0.0489(3) 0.0643(13) Uani 1 1 d . U . . .
H23 H 0.764960 0.474202 0.022759 0.077 Uiso 1 1 calc R U . . .
C22 C 0.5883(5) 0.5293(4) 0.0546(3) 0.0597(12) Uani 1 1 d . U . . .
H22 H 0.593899 0.586783 0.032860 0.072 Uiso 1 1 calc R U . . .
C21 C 0.4762(5) 0.5102(3) 0.0935(3) 0.0521(11) Uani 1 1 d . U . . .
H21 H 0.406780 0.555564 0.097786 0.063 Uiso 1 1 calc R U . . .
C29 C 0.4504(5) 0.0890(4) 0.1482(3) 0.0592(12) Uani 1 1 d . U . . .
H29 H 0.488343 0.123250 0.106914 0.071 Uiso 1 1 calc R U . . .
C30 C 0.4379(6) 0.0091(4) 0.1458(4) 0.0713(15) Uani 1 1 d . U . . .
H30 H 0.466582 -0.011533 0.102665 0.086 Uiso 1 1 calc R U . . .
C31 C 0.3805(6) -0.0432(4) 0.2097(3) 0.0693(15) Uani 1 1 d . U . . .
H31 H 0.371706 -0.097694 0.207394 0.083 Uiso 1 1 calc R U . . .
C32 C 0.3392(5) -0.0163(3) 0.2725(3) 0.0592(12) Uani 1 1 d . U . . .
H32 H 0.302215 -0.051485 0.313505 0.071 Uiso 1 1 calc R U . . .
C34 C 0.2520(4) 0.0753(3) 0.4061(3) 0.0469(9) Uani 1 1 d . U . . .
C39 C 0.1453(5) 0.1263(3) 0.4381(3) 0.0561(11) Uani 1 1 d . U . . .
H39 H 0.115081 0.182357 0.413113 0.067 Uiso 1 1 calc R U . . .
C38 C 0.0825(5) 0.0952(4) 0.5068(3) 0.0632(13) Uani 1 1 d . U . . .
H38 H 0.010325 0.130648 0.526951 0.076 Uiso 1 1 calc R U . . .
C37 C 0.1246(5) 0.0127(4) 0.5461(3) 0.0590(12) Uani 1 1 d . U . . .
C36 C 0.2334(6) -0.0381(4) 0.5144(3) 0.0672(14) Uani 1 1 d . U . . .
H36 H 0.264708 -0.093631 0.539880 0.081 Uiso 1 1 calc R U . . .
C35 C 0.2955(5) -0.0073(3) 0.4456(3) 0.0605(13) Uani 1 1 d . U . . .
H35 H 0.367803 -0.042610 0.425350 0.073 Uiso 1 1 calc R U . . .
C9 C -0.0980(5) 0.2961(4) 0.3735(3) 0.0583(12) Uani 1 1 d . U . . .
H9 H -0.093547 0.303243 0.418812 0.070 Uiso 1 1 calc R U . . .
C10 C -0.1953(5) 0.2697(4) 0.3649(3) 0.0671(14) Uani 1 1 d . U . . .
H10 H -0.259170 0.260510 0.404288 0.081 Uiso 1 1 calc R U . . .
C11 C -0.1996(5) 0.2563(4) 0.2967(4) 0.0715(15) Uani 1 1 d . U . . .
H11 H -0.264834 0.235647 0.292582 0.086 Uiso 1 1 calc R U . . .
C12 C -0.1131(5) 0.2723(4) 0.2380(3) 0.0621(13) Uani 1 1 d . U . . .
H12 H -0.117644 0.263251 0.193438 0.075 Uiso 1 1 calc R U . . .
C14 C 0.1039(4) 0.3233(3) 0.1160(3) 0.0533(11) Uani 1 1 d . U . . .
C20 C 0.2111(5) 0.2774(4) 0.0810(3) 0.0686(14) Uani 1 1 d . U . . .
H20 H 0.272523 0.246126 0.107093 0.082 Uiso 1 1 calc R U . . .
C19 C 0.2301(6) 0.2766(6) 0.0085(4) 0.0854(19) Uani 1 1 d . U . . .
H19 H 0.304174 0.245218 -0.013839 0.102 Uiso 1 1 calc R U . . .
C17 C 0.1413(7) 0.3214(7) -0.0314(4) 0.097(2) Uani 1 1 d . U . . .
C16 C 0.0348(7) 0.3707(6) 0.0029(4) 0.095(2) Uani 1 1 d . U . . .
H16 H -0.025341 0.403513 -0.023633 0.114 Uiso 1 1 calc R U . . .
C15 C 0.0161(5) 0.3720(5) 0.0754(3) 0.0741(16) Uani 1 1 d . U . . .
H15 H -0.055980 0.405797 0.097361 0.089 Uiso 1 1 calc R U . . .
C26 C 0.5478(4) 0.2736(3) 0.1631(2) 0.0430(9) Uani 1 1 d . U . . .
C40 C 0.0552(7) -0.0221(5) 0.6200(4) 0.0858(19) Uani 1 1 d . U . . .
H40A H 0.092768 -0.016361 0.656880 0.129 Uiso 1 1 calc R U . . .
H40B H 0.057096 -0.082857 0.624255 0.129 Uiso 1 1 calc R U . . .
H40C H -0.028552 0.010540 0.626020 0.129 Uiso 1 1 calc R U . . .
C18 C 0.1610(11) 0.3138(11) -0.1115(5) 0.171(6) Uani 1 1 d . U . . .
H18A H 0.162759 0.370352 -0.142729 0.256 Uiso 1 1 calc R U . . .
H18B H 0.094928 0.292731 -0.117746 0.256 Uiso 1 1 calc R U . . .
H18C H 0.237657 0.273579 -0.123937 0.256 Uiso 1 1 calc R U . . .
N49 N 0.0552(7) 0.0968(5) 0.0510(6) 0.139(3) Uani 1 1 d . U . . .
C50 C -0.0433(7) 0.1592(6) 0.0512(5) 0.100(2) Uani 1 1 d . U . . .
H50 H -0.066304 0.184467 0.006371 0.121 Uiso 1 1 calc R U . . .
C51 C -0.0246(7) 0.7250(5) 0.3662(5) 0.0888(19) Uani 1 1 d . U . . .
H51 H -0.041374 0.766341 0.394906 0.107 Uiso 1 1 calc R U . . .
C52 C 0.0445(17) 0.6937(8) 0.2485(7) 0.205(8) Uani 1 1 d . U . . .
H52A H 0.124359 0.656103 0.251032 0.307 Uiso 1 1 calc R U . . .
H52B H 0.044172 0.727182 0.199708 0.307 Uiso 1 1 calc R U . . .
H52C H -0.015927 0.658765 0.261615 0.307 Uiso 1 1 calc R U . . .
C53 C 0.0379(12) 0.8390(6) 0.2660(7) 0.146(4) Uani 1 1 d . U . . .
H53A H -0.006717 0.866532 0.227333 0.219 Uiso 1 1 calc R U . . .
H53B H 0.124123 0.835656 0.247347 0.219 Uiso 1 1 calc R U . . .
H53C H 0.010077 0.872912 0.303408 0.219 Uiso 1 1 calc R U . . .
C54 C 0.6414(9) -0.1306(8) 0.4176(6) 0.128(3) Uani 1 1 d . U . . .
H54A H 0.571064 -0.156380 0.431265 0.192 Uiso 1 1 calc R U . . .
H54B H 0.628844 -0.086857 0.445645 0.192 Uiso 1 1 calc R U . . .
H54C H 0.713309 -0.175177 0.426821 0.192 Uiso 1 1 calc R U . . .
N55 N 0.6583(6) -0.0891(4) 0.3387(4) 0.0940(17) Uani 1 1 d . U . . .
C56 C 0.6529(7) -0.0047(5) 0.3151(5) 0.097(2) Uani 1 1 d . U . . .
H56 H 0.637779 0.029282 0.349711 0.116 Uiso 1 1 calc R U . . .
C57 C 0.6764(10) -0.1457(6) 0.2898(7) 0.132(3) Uani 1 1 d . U . . .
H57A H 0.745709 -0.193427 0.297811 0.197 Uiso 1 1 calc R U . . .
H57B H 0.691632 -0.113525 0.240568 0.197 Uiso 1 1 calc R U . . .
H57C H 0.604215 -0.168322 0.298231 0.197 Uiso 1 1 calc R U . . .
C59 C 0.1028(13) 0.0585(9) 0.1167(10) 0.211(7) Uani 1 1 d . U . . .
H59A H 0.046284 0.081257 0.156632 0.316 Uiso 1 1 calc R U . . .
H59B H 0.180781 0.072557 0.111002 0.316 Uiso 1 1 calc R U . . .
H59C H 0.113125 -0.004054 0.126377 0.316 Uiso 1 1 calc R U . . .
C58 C 0.1289(16) 0.0666(10) -0.0169(10) 0.250(9) Uani 1 1 d . U . . .
H58A H 0.123203 0.007813 -0.014158 0.374 Uiso 1 1 calc R U . . .
H58B H 0.213373 0.068122 -0.021952 0.374 Uiso 1 1 calc R U . . .
H58C H 0.097496 0.104646 -0.058301 0.374 Uiso 1 1 calc R U . . .
F9 F -0.1932(8) 0.2902(6) 0.5480(5) 0.216(4) Uani 1 1 d . U . . .
F7 F -0.3938(9) 0.3502(5) 0.5773(9) 0.319(7) Uani 1 1 d . U . . .
F8 F -0.2240(8) 0.1774(5) 0.6070(8) 0.266(6) Uani 1 1 d . U . . .
F11 F -0.2726(10) 0.3092(9) 0.6404(7) 0.267(5) Uani 1 1 d . U . . .
F10 F -0.3954(13) 0.2286(7) 0.6545(7) 0.305(6) Uani 1 1 d . U . . .
F12 F -0.3606(12) 0.2306(10) 0.5483(8) 0.308(6) Uani 1 1 d . U . . .

loop_
_atom_site_aniso_label
_atom_site_aniso_U_11
_atom_site_aniso_U_22
_atom_site_aniso_U_33
_atom_site_aniso_U_23
_atom_site_aniso_U_13
_atom_site_aniso_U_12
Pd1 0.03765(18) 0.03934(18) 0.0547(2) -0.00778(14) -0.01003(14) -0.01246(13)
Pd2 0.03431(17) 0.04069(18) 0.0493(2) -0.00374(14) -0.00904(13) -0.01285(13)
Cl1 0.0460(6) 0.0662(8) 0.0912(10) -0.0211(7) -0.0257(6) -0.0041(6)
Cl2 0.0478(6) 0.0495(6) 0.0819(9) 0.0009(6) -0.0113(6) -0.0053(5)
P1 0.0977(13) 0.0708(10) 0.0853(12) -0.0158(9) -0.0108(10) -0.0397(9)
P2 0.1034(14) 0.0616(9) 0.0716(10) -0.0147(8) -0.0114(9) -0.0099(9)
F1 0.247(9) 0.246(8) 0.264(9) -0.156(7) 0.045(7) -0.158(7)
F2 0.206(8) 0.182(7) 0.308(11) -0.074(7) 0.045(7) -0.120(7)
F3 0.260(9) 0.137(5) 0.153(5) -0.063(4) 0.086(6) -0.014(5)
F4 0.372(13) 0.232(9) 0.138(6) -0.006(6) -0.124(8) 0.085(8)
F5 0.169(6) 0.189(7) 0.150(5) -0.009(5) -0.059(5) 0.039(5)
F6 0.136(4) 0.106(4) 0.130(4) -0.040(3) -0.003(3) 0.005(3)
O1 0.054(2) 0.102(4) 0.111(4) -0.033(3) -0.012(2) -0.015(2)
O2 0.091(3) 0.068(3) 0.123(4) -0.027(3) -0.009(3) -0.010(2)
O3 0.121(5) 0.082(3) 0.133(5) 0.025(3) -0.042(4) -0.020(3)
N1 0.051(2) 0.048(2) 0.062(2) -0.0124(18) -0.0132(18) -0.0168(16)
N3 0.0404(18) 0.0410(18) 0.056(2) -0.0085(16) -0.0088(16) -0.0116(15)
N2 0.055(2) 0.056(2) 0.080(3) -0.025(2) -0.019(2) 0.0022(19)
N9 0.0380(17) 0.0376(17) 0.0498(19) -0.0029(14) -0.0088(15) -0.0129(14)
N10 0.0445(19) 0.0386(18) 0.057(2) -0.0073(15) -0.0102(16) -0.0122(15)
N5 0.0372(18) 0.056(2) 0.058(2) -0.0012(18) -0.0126(16) -0.0179(16)
N4 0.0368(17) 0.0460(19) 0.0516(19) -0.0035(16) -0.0107(15) -0.0133(15)
N8 0.0391(17) 0.0427(18) 0.052(2) -0.0037(15) -0.0077(15) -0.0166(15)
N6 0.0410(18) 0.0429(18) 0.0455(19) -0.0038(15) -0.0097(15) -0.0138(14)
N7 0.042(2) 0.048(2) 0.071(3) 0.0009(19) -0.0092(18) -0.0123(16)
N11 0.106(5) 0.071(3) 0.106(4) -0.021(3) -0.020(4) -0.018(3)
C5 0.051(2) 0.045(2) 0.056(3) -0.0070(19) -0.008(2) -0.0154(19)
C4 0.066(3) 0.054(3) 0.070(3) -0.021(2) -0.010(2) -0.011(2)
C3 0.083(4) 0.067(3) 0.079(4) -0.029(3) -0.018(3) -0.023(3)
C2 0.081(4) 0.072(4) 0.085(4) -0.024(3) -0.032(3) -0.019(3)
C1 0.064(3) 0.062(3) 0.082(4) -0.020(3) -0.028(3) -0.013(2)
C6 0.042(2) 0.047(2) 0.053(2) -0.0068(19) -0.0019(18) -0.0119(18)
C27 0.040(2) 0.042(2) 0.051(2) -0.0044(17) -0.0075(17) -0.0115(17)
C28 0.042(2) 0.044(2) 0.054(2) -0.0052(18) -0.0088(18) -0.0124(18)
C33 0.040(2) 0.042(2) 0.056(2) -0.0049(18) -0.0083(18) -0.0131(17)
C7 0.038(2) 0.041(2) 0.054(2) -0.0049(18) -0.0103(17) -0.0098(17)
C8 0.040(2) 0.047(2) 0.057(2) -0.004(2) -0.0100(18) -0.0123(18)
C13 0.039(2) 0.051(2) 0.055(2) -0.005(2) -0.0123(18) -0.0153(18)
C25 0.042(2) 0.044(2) 0.048(2) -0.0070(18) -0.0082(17) -0.0146(17)
C24 0.042(2) 0.058(3) 0.060(3) 0.001(2) -0.005(2) -0.015(2)
C23 0.045(2) 0.068(3) 0.079(4) -0.009(3) -0.008(2) -0.020(2)
C22 0.061(3) 0.057(3) 0.061(3) 0.002(2) -0.008(2) -0.029(2)
C21 0.048(2) 0.043(2) 0.062(3) -0.004(2) -0.007(2) -0.0133(19)
C29 0.060(3) 0.057(3) 0.061(3) -0.013(2) -0.010(2) -0.015(2)
C30 0.082(4) 0.066(3) 0.072(3) -0.029(3) -0.010(3) -0.018(3)
C31 0.087(4) 0.049(3) 0.081(3) -0.020(2) -0.015(3) -0.026(3)
C32 0.062(3) 0.043(2) 0.073(3) -0.009(2) -0.010(2) -0.019(2)
C34 0.045(2) 0.043(2) 0.054(2) -0.0067(18) -0.0088(18) -0.0159(17)
C39 0.050(3) 0.049(3) 0.063(3) -0.003(2) -0.009(2) -0.009(2)
C38 0.056(3) 0.061(3) 0.064(3) -0.012(2) 0.000(2) -0.010(2)
C37 0.065(3) 0.057(3) 0.057(3) -0.008(2) -0.007(2) -0.023(2)
C36 0.072(3) 0.050(3) 0.068(3) 0.009(2) -0.013(3) -0.014(2)
C35 0.053(3) 0.047(2) 0.069(3) -0.002(2) -0.005(2) -0.007(2)
C9 0.047(2) 0.061(3) 0.061(3) -0.003(2) -0.005(2) -0.017(2)
C10 0.046(3) 0.074(4) 0.072(3) 0.001(3) 0.000(2) -0.024(2)
C11 0.051(3) 0.087(4) 0.082(3) -0.005(3) -0.013(3) -0.039(3)
C12 0.048(3) 0.071(3) 0.076(3) -0.003(3) -0.017(2) -0.032(2)
C14 0.043(2) 0.062(3) 0.059(3) -0.003(2) -0.0136(19) -0.023(2)
C20 0.054(3) 0.088(4) 0.068(3) -0.017(3) -0.023(2) -0.010(3)
C19 0.065(4) 0.125(6) 0.066(3) -0.028(4) -0.004(3) -0.020(4)
C17 0.080(4) 0.158(7) 0.054(3) -0.003(4) -0.014(3) -0.045(4)
C16 0.071(4) 0.138(6) 0.063(3) 0.016(4) -0.025(3) -0.028(4)
C15 0.054(3) 0.096(4) 0.067(3) 0.004(3) -0.023(3) -0.015(3)
C26 0.040(2) 0.043(2) 0.047(2) -0.0092(17) -0.0102(17) -0.0108(16)
C40 0.094(5) 0.089(5) 0.068(4) -0.006(3) 0.004(3) -0.039(4)
C18 0.137(9) 0.309(17) 0.056(4) -0.023(7) -0.012(5) -0.052(10)
N49 0.082(5) 0.097(5) 0.214(9) -0.050(6) -0.005(5) 0.011(4)
C50 0.074(4) 0.096(5) 0.123(6) -0.031(5) -0.011(4) -0.003(4)
C51 0.086(5) 0.071(4) 0.111(5) -0.031(4) -0.019(4) -0.009(3)
C52 0.36(2) 0.130(9) 0.129(9) -0.056(7) 0.003(12) -0.073(12)
C53 0.177(11) 0.093(6) 0.166(10) -0.004(6) -0.029(8) -0.053(7)
C54 0.092(6) 0.152(9) 0.129(6) 0.008(6) -0.021(5) -0.044(6)
N55 0.075(4) 0.075(3) 0.124(5) 0.008(3) -0.032(3) -0.020(3)
C56 0.088(5) 0.069(4) 0.128(6) 0.000(4) -0.037(5) -0.012(3)
C57 0.117(7) 0.093(6) 0.187(9) -0.028(6) -0.047(7) -0.013(5)
C59 0.154(12) 0.130(10) 0.320(15) 0.011(12) -0.109(12) 0.016(9)
C58 0.211(16) 0.158(12) 0.290(14) -0.083(13) 0.105(13) 0.000(11)
F9 0.169(6) 0.216(8) 0.204(7) 0.018(6) 0.027(6) -0.065(6)
F7 0.209(8) 0.097(4) 0.67(2) 0.052(7) -0.262(11) -0.022(5)
F8 0.158(6) 0.103(5) 0.504(17) -0.007(7) -0.057(8) -0.036(4)
F11 0.221(9) 0.346(13) 0.331(11) -0.229(11) -0.066(8) -0.059(8)
F10 0.362(13) 0.202(9) 0.261(9) -0.024(8) 0.149(10) -0.129(9)
F12 0.312(13) 0.393(15) 0.337(12) -0.220(12) -0.171(10) -0.036(11)

loop_
_atom_type_symbol
_atom_type_description
_atom_type_scat_dispersion_real
_atom_type_scat_dispersion_imag
_atom_type_scat_source
C C 0.0033 0.0016 'International Tables Vol C Tables 4.2.6.8 and 6.1.1.4'
H H 0.0000 0.0000 'International Tables Vol C Tables 4.2.6.8 and 6.1.1.4'
Cl Cl 0.1484 0.1585 'International Tables Vol C Tables 4.2.6.8 and 6.1.1.4'
F F 0.0171 0.0103 'International Tables Vol C Tables 4.2.6.8 and 6.1.1.4'
N N 0.0061 0.0033 'International Tables Vol C Tables 4.2.6.8 and 6.1.1.4'
O O 0.0106 0.0060 'International Tables Vol C Tables 4.2.6.8 and 6.1.1.4'
P P 0.1023 0.0942 'International Tables Vol C Tables 4.2.6.8 and 6.1.1.4'
Pd Pd -0.9988 1.0072 'International Tables Vol C Tables 4.2.6.8 and 6.1.1.4'

loop_
_geom_angle_atom_site_label_1
_geom_angle_atom_site_label_2
_geom_angle_atom_site_label_3
_geom_angle
_geom_angle_site_symmetry_1
_geom_angle_site_symmetry_3
_geom_angle_publ_flag
N1 Pd1 Cl1 96.26(12) . . ?
N1 Pd1 N3 80.22(16) . . ?
N1 Pd1 N9 176.02(15) . . ?
N3 Pd1 Cl1 175.80(11) . . ?
N9 Pd1 Cl1 87.57(11) . . ?
N9 Pd1 N3 96.00(15) . . ?
N4 Pd2 Cl2 87.42(11) . . ?
N4 Pd2 N8 95.92(14) . . ?
N8 Pd2 Cl2 176.27(11) . . ?
N6 Pd2 Cl2 96.00(11) . . ?
N6 Pd2 N4 176.33(15) . . ?
N6 Pd2 N8 80.62(14) . . ?
F7 P1 F9 97.9(6) . . ?
F7 P1 F8 175.3(9) . . ?
F7 P1 F11 84.7(7) . . ?
F7 P1 F12 92.4(7) . . ?
F8 P1 F9 78.4(5) . . ?
F11 P1 F9 75.1(6) . . ?
F11 P1 F8 97.0(7) . . ?
F10 P1 F9 158.2(8) . . ?
F10 P1 F7 99.0(8) . . ?
F10 P1 F8 85.3(6) . . ?
F10 P1 F11 93.0(8) . . ?
F10 P1 F12 88.1(9) . . ?
F12 P1 F9 104.7(8) . . ?
F12 P1 F8 85.8(7) . . ?
F12 P1 F11 177.1(8) . . ?
F1 P2 F2 175.9(5) . . ?
F1 P2 F3 90.2(5) . . ?
F1 P2 F5 86.8(6) . . ?
F1 P2 F6 87.0(4) . . ?
F2 P2 F3 93.6(5) . . ?
F2 P2 F5 91.4(6) . . ?
F2 P2 F6 89.3(4) . . ?
F3 P2 F5 94.2(5) . . ?
F3 P2 F6 176.8(5) . . ?
F4 P2 F1 97.0(8) . . ?
F4 P2 F2 84.4(7) . . ?
F4 P2 F3 91.4(5) . . ?
F4 P2 F5 173.2(6) . . ?
F4 P2 F6 87.5(5) . . ?
F5 P2 F6 87.0(4) . . ?
C5 N1 Pd1 115.2(3) . . ?
C1 N1 Pd1 126.1(4) . . ?
C1 N1 C5 118.7(4) . . ?
C6 N3 Pd1 115.3(3) . . ?
C6 N3 C7 120.8(4) . . ?
C7 N3 Pd1 123.7(3) . . ?
H2A N2 H2B 120.0 . . ?
C6 N2 H2A 120.0 . . ?
C6 N2 H2B 120.0 . . ?
C27 N9 Pd1 125.3(3) . . ?
C33 N9 Pd1 125.7(3) . . ?
C33 N9 C27 108.4(4) . . ?
C33 N10 C28 109.4(4) . . ?
C33 N10 C32 130.3(4) . . ?
C32 N10 C28 120.3(4) . . ?
C13 N5 C8 108.8(4) . . ?
C13 N5 C12 129.9(5) . . ?
C12 N5 C8 121.2(4) . . ?
C7 N4 Pd2 125.7(3) . . ?
C13 N4 Pd2 125.1(3) . . ?
C13 N4 C7 108.6(4) . . ?
C27 N8 Pd2 124.0(3) . . ?
C26 N8 Pd2 115.6(3) . . ?
C26 N8 C27 120.3(4) . . ?
C25 N6 Pd2 114.8(3) . . ?
C21 N6 Pd2 125.9(3) . . ?
C21 N6 C25 119.2(4) . . ?
H7A N7 H7B 120.0 . . ?
C26 N7 H7A 120.0 . . ?
C26 N7 H7B 120.0 . . ?
C51 N11 C52 121.1(8) . . ?
C51 N11 C53 121.6(8) . . ?
C52 N11 C53 117.3(9) . . ?
N1 C5 C4 121.6(5) . . ?
N1 C5 C6 114.1(4) . . ?
C4 C5 C6 124.3(5) . . ?
C5 C4 H4 120.3 . . ?
C5 C4 C3 119.3(5) . . ?
C3 C4 H4 120.3 . . ?
C4 C3 H3 120.5 . . ?
C2 C3 C4 118.9(5) . . ?
C2 C3 H3 120.5 . . ?
C3 C2 H2 120.2 . . ?
C3 C2 C1 119.6(6) . . ?
C1 C2 H2 120.2 . . ?
N1 C1 C2 121.8(5) . . ?
N1 C1 H1 119.1 . . ?
C2 C1 H1 119.1 . . ?
N3 C6 C5 115.0(4) . . ?
N2 C6 N3 124.3(5) . . ?
N2 C6 C5 120.7(4) . . ?
N9 C27 N8 120.9(4) . . ?
N9 C27 C28 109.7(4) . . ?
C28 C27 N8 129.2(4) . . ?
C27 C28 N10 104.1(4) . . ?
C27 C28 C29 136.5(5) . . ?
C29 C28 N10 119.3(4) . . ?
N9 C33 N10 108.4(4) . . ?
N9 C33 C34 125.7(4) . . ?
N10 C33 C34 125.9(4) . . ?
N4 C7 N3 120.6(4) . . ?
N4 C7 C8 109.3(4) . . ?
C8 C7 N3 129.9(4) . . ?
N5 C8 C9 119.1(4) . . ?
C7 C8 N5 104.9(4) . . ?
C7 C8 C9 136.0(5) . . ?
N5 C13 C14 124.9(4) . . ?
N4 C13 N5 108.4(4) . . ?
N4 C13 C14 126.7(4) . . ?
N6 C25 C24 121.5(4) . . ?
N6 C25 C26 113.9(4) . . ?
C24 C25 C26 124.5(4) . . ?
C25 C24 H24 120.6 . . ?
C25 C24 C23 118.8(5) . . ?
C23 C24 H24 120.6 . . ?
C24 C23 H23 119.9 . . ?
C22 C23 C24 120.2(5) . . ?
C22 C23 H23 119.9 . . ?
C23 C22 H22 120.5 . . ?
C23 C22 C21 119.0(5) . . ?
C21 C22 H22 120.5 . . ?
N6 C21 C22 121.3(5) . . ?
N6 C21 H21 119.3 . . ?
C22 C21 H21 119.3 . . ?
C28 C29 H29 120.2 . . ?
C30 C29 C28 119.6(5) . . ?
C30 C29 H29 120.2 . . ?
C29 C30 H30 120.2 . . ?
C29 C30 C31 119.7(5) . . ?
C31 C30 H30 120.2 . . ?
C30 C31 H31 119.0 . . ?
C32 C31 C30 122.0(5) . . ?
C32 C31 H31 119.0 . . ?
N10 C32 H32 120.5 . . ?
C31 C32 N10 119.0(5) . . ?
C31 C32 H32 120.5 . . ?
C39 C34 C33 120.0(4) . . ?
C39 C34 C35 117.9(5) . . ?
C35 C34 C33 122.1(4) . . ?
C34 C39 H39 119.5 . . ?
C34 C39 C38 121.0(5) . . ?
C38 C39 H39 119.5 . . ?
C39 C38 H38 119.3 . . ?
C37 C38 C39 121.4(5) . . ?
C37 C38 H38 119.3 . . ?
C38 C37 C36 117.6(5) . . ?
C38 C37 C40 121.6(6) . . ?
C36 C37 C40 120.8(5) . . ?
C37 C36 H36 119.5 . . ?
C35 C36 C37 120.9(5) . . ?
C35 C36 H36 119.5 . . ?
C34 C35 H35 119.4 . . ?
C36 C35 C34 121.1(5) . . ?
C36 C35 H35 119.4 . . ?
C8 C9 H9 120.7 . . ?
C10 C9 C8 118.5(5) . . ?
C10 C9 H9 120.7 . . ?
C9 C10 H10 119.7 . . ?
C9 C10 C11 120.5(5) . . ?
C11 C10 H10 119.7 . . ?
C10 C11 H11 119.1 . . ?
C12 C11 C10 121.9(5) . . ?
C12 C11 H11 119.1 . . ?
N5 C12 H12 120.7 . . ?
C11 C12 N5 118.7(5) . . ?
C11 C12 H12 120.7 . . ?
C20 C14 C13 120.6(5) . . ?
C20 C14 C15 118.1(5) . . ?
C15 C14 C13 121.3(5) . . ?
C14 C20 H20 119.2 . . ?
C19 C20 C14 121.6(6) . . ?
C19 C20 H20 119.2 . . ?
C20 C19 H19 119.6 . . ?
C20 C19 C17 120.7(7) . . ?
C17 C19 H19 119.6 . . ?
C19 C17 C16 117.9(7) . . ?
C19 C17 C18 119.7(8) . . ?
C16 C17 C18 122.3(8) . . ?
C17 C16 H16 119.4 . . ?
C15 C16 C17 121.2(6) . . ?
C15 C16 H16 119.4 . . ?
C14 C15 H15 119.8 . . ?
C16 C15 C14 120.3(6) . . ?
C16 C15 H15 119.8 . . ?
N8 C26 C25 114.4(4) . . ?
N7 C26 N8 125.4(4) . . ?
N7 C26 C25 120.1(4) . . ?
C37 C40 H40A 109.5 . . ?
C37 C40 H40B 109.5 . . ?
C37 C40 H40C 109.5 . . ?
H40A C40 H40B 109.5 . . ?
H40A C40 H40C 109.5 . . ?
H40B C40 H40C 109.5 . . ?
C17 C18 H18A 109.5 . . ?
C17 C18 H18B 109.5 . . ?
C17 C18 H18C 109.5 . . ?
H18A C18 H18B 109.5 . . ?
H18A C18 H18C 109.5 . . ?
H18B C18 H18C 109.5 . . ?
C50 N49 C59 120.0(11) . . ?
C50 N49 C58 122.6(12) . . ?
C59 N49 C58 117.2(11) . . ?
O1 C50 N49 127.6(10) . . ?
O1 C50 H50 116.2 . . ?
N49 C50 H50 116.2 . . ?
O2 C51 N11 127.1(7) . . ?
O2 C51 H51 116.5 . . ?
N11 C51 H51 116.5 . . ?
N11 C52 H52A 109.5 . . ?
N11 C52 H52B 109.5 . . ?
N11 C52 H52C 109.5 . . ?
H52A C52 H52B 109.5 . . ?
H52A C52 H52C 109.5 . . ?
H52B C52 H52C 109.5 . . ?
N11 C53 H53A 109.5 . . ?
N11 C53 H53B 109.5 . . ?
N11 C53 H53C 109.5 . . ?
H53A C53 H53B 109.5 . . ?
H53A C53 H53C 109.5 . . ?
H53B C53 H53C 109.5 . . ?
H54A C54 H54B 109.5 . . ?
H54A C54 H54C 109.5 . . ?
H54B C54 H54C 109.5 . . ?
N55 C54 H54A 109.5 . . ?
N55 C54 H54B 109.5 . . ?
N55 C54 H54C 109.5 . . ?
C56 N55 C54 122.3(9) . . ?
C56 N55 C57 121.5(8) . . ?
C57 N55 C54 116.1(8) . . ?
O3 C56 N55 124.8(9) . . ?
O3 C56 H56 117.6 . . ?
N55 C56 H56 117.6 . . ?
N55 C57 H57A 109.5 . . ?
N55 C57 H57B 109.5 . . ?
N55 C57 H57C 109.5 . . ?
H57A C57 H57B 109.5 . . ?
H57A C57 H57C 109.5 . . ?
H57B C57 H57C 109.5 . . ?
N49 C59 H59A 109.5 . . ?
N49 C59 H59B 109.5 . . ?
N49 C59 H59C 109.5 . . ?
H59A C59 H59B 109.5 . . ?
H59A C59 H59C 109.5 . . ?
H59B C59 H59C 109.5 . . ?
N49 C58 H58A 109.5 . . ?
N49 C58 H58B 109.5 . . ?
N49 C58 H58C 109.5 . . ?
H58A C58 H58B 109.5 . . ?
H58A C58 H58C 109.5 . . ?
H58B C58 H58C 109.5 . . ?

loop_
_geom_bond_atom_site_label_1
_geom_bond_atom_site_label_2
_geom_bond_distance
_geom_bond_site_symmetry_2
_geom_bond_publ_flag
Pd1 Cl1 2.2865(13) . ?
Pd1 N1 2.011(4) . ?
Pd1 N3 2.017(4) . ?
Pd1 N9 2.016(4) . ?
Pd2 Cl2 2.2933(13) . ?
Pd2 N4 2.011(4) . ?
Pd2 N8 2.017(4) . ?
Pd2 N6 2.006(4) . ?
P1 F9 1.554(8) . ?
P1 F7 1.410(7) . ?
P1 F8 1.546(8) . ?
P1 F11 1.490(8) . ?
P1 F10 1.408(8) . ?
P1 F12 1.452(8) . ?
P2 F1 1.501(7) . ?
P2 F2 1.510(8) . ?
P2 F3 1.517(6) . ?
P2 F4 1.489(7) . ?
P2 F5 1.526(7) . ?
P2 F6 1.592(5) . ?
O1 C50 1.199(9) . ?
O2 C51 1.235(9) . ?
O3 C56 1.204(10) . ?
N1 C5 1.355(6) . ?
N1 C1 1.341(7) . ?
N3 C6 1.332(6) . ?
N3 C7 1.401(6) . ?
N2 H2A 0.8600 . ?
N2 H2B 0.8600 . ?
N2 C6 1.307(6) . ?
N9 C27 1.371(6) . ?
N9 C33 1.337(5) . ?
N10 C28 1.409(6) . ?
N10 C33 1.359(6) . ?
N10 C32 1.399(6) . ?
N5 C8 1.397(6) . ?
N5 C13 1.369(6) . ?
N5 C12 1.393(6) . ?
N4 C7 1.368(6) . ?
N4 C13 1.330(6) . ?
N8 C27 1.401(5) . ?
N8 C26 1.331(6) . ?
N6 C25 1.361(6) . ?
N6 C21 1.342(6) . ?
N7 H7A 0.8600 . ?
N7 H7B 0.8600 . ?
N7 C26 1.300(6) . ?
N11 C51 1.308(10) . ?
N11 C52 1.399(12) . ?
N11 C53 1.462(11) . ?
C5 C4 1.370(7) . ?
C5 C6 1.479(7) . ?
C4 H4 0.9300 . ?
C4 C3 1.383(8) . ?
C3 H3 0.9300 . ?
C3 C2 1.371(9) . ?
C2 H2 0.9300 . ?
C2 C1 1.375(8) . ?
C1 H1 0.9300 . ?
C27 C28 1.378(6) . ?
C28 C29 1.404(7) . ?
C33 C34 1.469(6) . ?
C7 C8 1.377(6) . ?
C8 C9 1.412(7) . ?
C13 C14 1.465(7) . ?
C25 C24 1.369(6) . ?
C25 C26 1.500(6) . ?
C24 H24 0.9300 . ?
C24 C23 1.386(7) . ?
C23 H23 0.9300 . ?
C23 C22 1.361(8) . ?
C22 H22 0.9300 . ?
C22 C21 1.393(7) . ?
C21 H21 0.9300 . ?
C29 H29 0.9300 . ?
C29 C30 1.355(8) . ?
C30 H30 0.9300 . ?
C30 C31 1.428(9) . ?
C31 H31 0.9300 . ?
C31 C32 1.329(8) . ?
C32 H32 0.9300 . ?
C34 C39 1.381(7) . ?
C34 C35 1.386(7) . ?
C39 H39 0.9300 . ?
C39 C38 1.384(7) . ?
C38 H38 0.9300 . ?
C38 C37 1.380(8) . ?
C37 C36 1.391(8) . ?
C37 C40 1.503(8) . ?
C36 H36 0.9300 . ?
C36 C35 1.381(8) . ?
C35 H35 0.9300 . ?
C9 H9 0.9300 . ?
C9 C10 1.365(8) . ?
C10 H10 0.9300 . ?
C10 C11 1.409(9) . ?
C11 H11 0.9300 . ?
C11 C12 1.331(8) . ?
C12 H12 0.9300 . ?
C14 C20 1.370(8) . ?
C14 C15 1.381(7) . ?
C20 H20 0.9300 . ?
C20 C19 1.369(9) . ?
C19 H19 0.9300 . ?
C19 C17 1.370(10) . ?
C17 C16 1.383(11) . ?
C17 C18 1.545(11) . ?
C16 H16 0.9300 . ?
C16 C15 1.372(9) . ?
C15 H15 0.9300 . ?
C40 H40A 0.9600 . ?
C40 H40B 0.9600 . ?
C40 H40C 0.9600 . ?
C18 H18A 0.9600 . ?
C18 H18B 0.9600 . ?
C18 H18C 0.9600 . ?
N49 C50 1.297(10) . ?
N49 C59 1.437(17) . ?
N49 C58 1.496(16) . ?
C50 H50 0.9300 . ?
C51 H51 0.9300 . ?
C52 H52A 0.9600 . ?
C52 H52B 0.9600 . ?
C52 H52C 0.9600 . ?
C53 H53A 0.9600 . ?
C53 H53B 0.9600 . ?
C53 H53C 0.9600 . ?
C54 H54A 0.9600 . ?
C54 H54B 0.9600 . ?
C54 H54C 0.9600 . ?
C54 N55 1.489(11) . ?
N55 C56 1.313(9) . ?
N55 C57 1.424(12) . ?
C56 H56 0.9300 . ?
C57 H57A 0.9600 . ?
C57 H57B 0.9600 . ?
C57 H57C 0.9600 . ?
C59 H59A 0.9600 . ?
C59 H59B 0.9600 . ?
C59 H59C 0.9600 . ?
C58 H58A 0.9600 . ?
C58 H58B 0.9600 . ?
C58 H58C 0.9600 . ?

loop_
_geom_torsion_atom_site_label_1
_geom_torsion_atom_site_label_2
_geom_torsion_atom_site_label_3
_geom_torsion_atom_site_label_4
_geom_torsion
_geom_torsion_site_symmetry_1
_geom_torsion_site_symmetry_2
_geom_torsion_site_symmetry_3
_geom_torsion_site_symmetry_4
_geom_torsion_publ_flag
Pd1 N1 C5 C4 -177.5(4) . . . . ?
Pd1 N1 C5 C6 1.6(5) . . . . ?
Pd1 N1 C1 C2 179.2(5) . . . . ?
Pd1 N3 C6 N2 175.7(4) . . . . ?
Pd1 N3 C6 C5 -4.9(5) . . . . ?
Pd1 N3 C7 N4 -63.4(5) . . . . ?
Pd1 N3 C7 C8 112.2(5) . . . . ?
Pd1 N9 C27 N8 -12.1(6) . . . . ?
Pd1 N9 C27 C28 172.2(3) . . . . ?
Pd1 N9 C33 N10 -171.9(3) . . . . ?
Pd1 N9 C33 C34 10.1(6) . . . . ?
Pd2 N4 C7 N3 -11.3(6) . . . . ?
Pd2 N4 C7 C8 172.2(3) . . . . ?
Pd2 N4 C13 N5 -172.5(3) . . . . ?
Pd2 N4 C13 C14 5.7(7) . . . . ?
Pd2 N8 C27 N9 -62.5(5) . . . . ?
Pd2 N8 C27 C28 112.3(5) . . . . ?
Pd2 N8 C26 N7 -179.8(4) . . . . ?
Pd2 N8 C26 C25 3.2(5) . . . . ?
Pd2 N6 C25 C24 174.5(4) . . . . ?
Pd2 N6 C25 C26 -7.8(5) . . . . ?
Pd2 N6 C21 C22 -175.1(4) . . . . ?
N1 C5 C4 C3 -2.4(8) . . . . ?
N1 C5 C6 N3 2.2(6) . . . . ?
N1 C5 C6 N2 -178.3(4) . . . . ?
N3 C7 C8 N5 -176.2(4) . . . . ?
N3 C7 C8 C9 3.7(9) . . . . ?
N9 C27 C28 N10 -0.7(5) . . . . ?
N9 C27 C28 C29 179.4(5) . . . . ?
N9 C33 C34 C39 48.4(7) . . . . ?
N9 C33 C34 C35 -132.2(5) . . . . ?
N10 C28 C29 C30 2.1(8) . . . . ?
N10 C33 C34 C39 -129.3(5) . . . . ?
N10 C33 C34 C35 50.1(7) . . . . ?
N5 C8 C9 C10 1.7(7) . . . . ?
N5 C13 C14 C20 -128.4(6) . . . . ?
N5 C13 C14 C15 53.3(8) . . . . ?
N4 C7 C8 N5 -0.2(5) . . . . ?
N4 C7 C8 C9 179.7(5) . . . . ?
N4 C13 C14 C20 53.6(8) . . . . ?
N4 C13 C14 C15 -124.7(6) . . . . ?
N8 C27 C28 N10 -176.0(4) . . . . ?
N8 C27 C28 C29 4.1(9) . . . . ?
N6 C25 C24 C23 2.0(8) . . . . ?
N6 C25 C26 N8 3.0(6) . . . . ?
N6 C25 C26 N7 -174.2(4) . . . . ?
C5 N1 C1 C2 0.2(9) . . . . ?
C5 C4 C3 C2 1.3(9) . . . . ?
C4 C5 C6 N3 -178.7(5) . . . . ?
C4 C5 C6 N2 0.7(8) . . . . ?
C4 C3 C2 C1 0.5(10) . . . . ?
C3 C2 C1 N1 -1.3(10) . . . . ?
C1 N1 C5 C4 1.6(7) . . . . ?
C1 N1 C5 C6 -179.3(5) . . . . ?
C6 N3 C7 N4 111.1(5) . . . . ?
C6 N3 C7 C8 -73.3(6) . . . . ?
C6 C5 C4 C3 178.6(5) . . . . ?
C27 N9 C33 N10 -0.5(5) . . . . ?
C27 N9 C33 C34 -178.6(4) . . . . ?
C27 N8 C26 N7 -4.3(7) . . . . ?
C27 N8 C26 C25 178.7(4) . . . . ?
C27 C28 C29 C30 -178.0(6) . . . . ?
C28 N10 C33 N9 0.1(5) . . . . ?
C28 N10 C33 C34 178.1(4) . . . . ?
C28 N10 C32 C31 1.5(8) . . . . ?
C28 C29 C30 C31 -0.6(9) . . . . ?
C33 N9 C27 N8 176.5(4) . . . . ?
C33 N9 C27 C28 0.8(5) . . . . ?
C33 N10 C28 C27 0.4(5) . . . . ?
C33 N10 C28 C29 -179.7(4) . . . . ?
C33 N10 C32 C31 177.9(5) . . . . ?
C33 C34 C39 C38 178.2(5) . . . . ?
C33 C34 C35 C36 -178.7(5) . . . . ?
C7 N3 C6 N2 0.7(7) . . . . ?
C7 N3 C6 C5 -179.9(4) . . . . ?
C7 N4 C13 N5 -0.9(5) . . . . ?
C7 N4 C13 C14 177.3(5) . . . . ?
C7 C8 C9 C10 -178.2(6) . . . . ?
C8 N5 C13 N4 0.8(5) . . . . ?
C8 N5 C13 C14 -177.5(5) . . . . ?
C8 N5 C12 C11 3.6(8) . . . . ?
C8 C9 C10 C11 2.0(9) . . . . ?
C13 N5 C8 C7 -0.3(5) . . . . ?
C13 N5 C8 C9 179.7(4) . . . . ?
C13 N5 C12 C11 178.3(5) . . . . ?
C13 N4 C7 N3 177.1(4) . . . . ?
C13 N4 C7 C8 0.7(5) . . . . ?
C13 C14 C20 C19 179.2(6) . . . . ?
C13 C14 C15 C16 -178.8(6) . . . . ?
C25 N6 C21 C22 1.9(7) . . . . ?
C25 C24 C23 C22 -0.3(9) . . . . ?
C24 C25 C26 N8 -179.4(5) . . . . ?
C24 C25 C26 N7 3.4(7) . . . . ?
C24 C23 C22 C21 -0.5(9) . . . . ?
C23 C22 C21 N6 -0.3(8) . . . . ?
C21 N6 C25 C24 -2.8(7) . . . . ?
C21 N6 C25 C26 174.9(4) . . . . ?
C29 C30 C31 C32 -0.6(10) . . . . ?
C30 C31 C32 N10 0.1(9) . . . . ?
C32 N10 C28 C27 177.5(4) . . . . ?
C32 N10 C28 C29 -2.6(7) . . . . ?
C32 N10 C33 N9 -176.6(5) . . . . ?
C32 N10 C33 C34 1.4(8) . . . . ?
C34 C39 C38 C37 0.6(9) . . . . ?
C39 C34 C35 C36 0.7(8) . . . . ?
C39 C38 C37 C36 0.6(9) . . . . ?
C39 C38 C37 C40 -178.6(6) . . . . ?
C38 C37 C36 C35 -1.1(9) . . . . ?
C37 C36 C35 C34 0.4(9) . . . . ?
C35 C34 C39 C38 -1.2(8) . . . . ?
C9 C10 C11 C12 -3.0(10) . . . . ?
C10 C11 C12 N5 0.2(9) . . . . ?
C12 N5 C8 C7 175.4(4) . . . . ?
C12 N5 C8 C9 -4.5(7) . . . . ?
C12 N5 C13 N4 -174.5(5) . . . . ?
C12 N5 C13 C14 7.3(8) . . . . ?
C14 C20 C19 C17 -0.5(12) . . . . ?
C20 C14 C15 C16 2.9(9) . . . . ?
C20 C19 C17 C16 3.0(13) . . . . ?
C20 C19 C17 C18 -175.4(9) . . . . ?
C19 C17 C16 C15 -2.6(13) . . . . ?
C17 C16 C15 C14 -0.4(12) . . . . ?
C15 C14 C20 C19 -2.5(9) . . . . ?
C26 N8 C27 N9 122.5(5) . . . . ?
C26 N8 C27 C28 -62.7(7) . . . . ?
C26 C25 C24 C23 -175.4(5) . . . . ?
C40 C37 C36 C35 178.1(6) . . . . ?
C18 C17 C16 C15 175.8(9) . . . . ?
C52 N11 C51 O2 0.2(16) . . . . ?
C53 N11 C51 O2 -178.6(9) . . . . ?
C54 N55 C56 O3 180.0(8) . . . . ?
C57 N55 C56 O3 -2.4(13) . . . . ?
C59 N49 C50 O1 -4.7(17) . . . . ?
C58 N49 C50 O1 -179.8(12) . . . . ?

loop_
_smtbx_masks_void_nr
_smtbx_masks_void_average_x
_smtbx_masks_void_average_y
_smtbx_masks_void_average_z
_smtbx_masks_void_volume
_smtbx_masks_void_count_electrons
_smtbx_masks_void_content
1 0.107 0.127 0.249 9.5 0.0 ?
2 -0.399 0.547 0.273 200.0 32.4 ?
3 0.399 0.453 0.727 200.0 32.6 ?
4 -0.107 0.873 0.751 9.5 0.0 ?
5 0.117 0.011 0.850 7.4 1.6 ?
6 0.883 -0.011 0.150 7.4 1.6 ?
